data_1100412
loop_
_publ_author_name
'Hillwig, Ralf'
'Harms, Klaus'
'Dehnicke, Kurt'

_publ_section_title
;
 Zur Chemie des Tris(trimethylstannyl) amins. Die Kristallstrukturen von
[Me~3~In--N(SnMe~3~)~3~] and [RClln--N(SnMe~3~)~2~]~2~ mit R\\db Methyl
 und Ethyl
;
_journal_coden_ASTM JORCAI
_journal_issue 1-2
_journal_name_full 'Journal of Organometallic Chemistry'
_journal_page_first 327
_journal_page_last 332
_journal_paper_doi 10.1016/0022-328x(95)05706-u
_journal_volume 501
_journal_year 1995
_chemical_formula_sum 'C12 H36 In N Sn3'
_space_group_IT_number 198
_symmetry_cell_setting cubic
_symmetry_Int_Tables_number 198
_symmetry_space_group_name_Hall 'P 2ac 2ab 3'
_symmetry_space_group_name_H-M 'P 21 3'
_cell_angle_alpha 90
_cell_angle_beta 90
_cell_angle_gamma 90
_cell_formula_units_Z 4
_cell_length_a 13.057(1)
_cell_length_b 13.057(1)
_cell_length_c 13.057(1)
_cod_depositor_comments
;

  The following atoms were removed from CIF file leaving only atoms from
  asymmetric unit:

  Sn1G* Sn 0.8966(1) 0.2751(1) 0.3204(1)
  Sn1I* Sn 0.6796(1) 0.3966(1) 0.2249(1)
  C1G* C 0.6834(19) 0.2007(18) 0.5068(20)
  C1I* C 0.4932(19) 0.1834(18) 0.2993(20)
  C2G* C 1.012(2) 0.3174(18) 0.2138(17)
  C3G* C 0.9410(17) 0.1355(18) 0.3942(19)
  C4G* C 0.8786(17) 0.3960(17) 0.4293(16)
  C2I* C 0.7862(20) 0.5120(18) 0.1826(17)
  C3I* C 0.6058(17) 0.4410(18) 0.3645(19)
  C4I* C 0.5707(17) 0.3786(17) 0.1040(16)
  H1G* H 0.7300(88) 0.2586(18) 0.5052(110)
  H2G* H 0.7150(49) 0.1449(41) 0.5446(120)
  H3G* H 0.6201(120) 0.2210(46) 0.5401(27)
  H1I* H 0.4948(88) 0.2300(18) 0.2414(110)
  H2I* H 0.4554(49) 0.2150(41) 0.3551(120)
  H3I* H 0.4599(120) 0.1201(46) 0.2790(27)
  H4G* H 1.079(12) 0.3060(53) 0.2438(17)
  H5G* H 1.0049(38) 0.3894(95) 0.1968(80)
  H6G* H 1.0050(92) 0.2766(56) 0.1521(81)
  H7G* H 1.0117(68) 0.1201(100) 0.3770(45)
  H8G* H 0.8974(30) 0.0802(99) 0.3706(87)
  H9G* H 0.9340(46) 0.143(2) 0.4677(120)
  H10G* H 0.8640(18) 0.3671(30) 0.4962(120)
  H11G* H 0.8221(73) 0.4397(68) 0.4087(82)
  H12G* H 0.9410(74) 0.4361(90) 0.4323(48)
  H4I* H 0.7562(120) 0.5790(53) 0.1940(17)
  H5I* H 0.8032(38) 0.5049(95) 0.1106(80)
  H6I* H 0.8479(92) 0.5050(56) 0.2234(81)
  H7I* H 0.6230(68) 0.5117(100) 0.3799(45)
  H8I* H 0.6294(30) 0.3974(99) 0.4198(87)
  H9I* H 0.5323(46) 0.434(2) 0.357(12)
  H10I* H 0.5038(18) 0.364(3) 0.1329(120)
  H11I* H 0.5913(73) 0.3221(68) 0.0603(82)
  H12I* H 0.5677(74) 0.441(9) 0.0639(48)

  Andrius Merkys
  2013-11-07
;
_cod_original_formula_sum 'C12 H36 In1 N1 Sn3'
_cod_database_code 1100412

loop_
_symmetry_equiv_pos_site_id
_symmetry_equiv_pos_as_xyz
1 x,y,z
2 1/2-x,-y,1/2+z
3 1/2+x,1/2-y,-z
4 z,x,y
5 -x,1/2+y,1/2-z
6 1/2-z,-x,1/2+y
7 1/2+z,1/2-x,-y
8 -z,1/2+x,1/2-y
9 y,z,x
10 1/2+y,1/2-z,-x
11 -y,1/2+z,1/2-x
12 1/2-y,-z,1/2+x

loop_
_atom_site_label
_atom_site_type_symbol
_atom_site_fract_x
_atom_site_fract_y
_atom_site_fract_z
Sn1 Sn 0.7751(1) 0.1796(1) 0.1034(1)
In1 In 0.6507(1) 0.1507(1) 0.3493(1)
N1 N 0.7563(11) 0.2563(11) 0.2437(11)
C1 C 0.7007(19) -0.0068(18) 0.3166(20)
C2 C 0.8174(20) 0.2862(18) -0.0120(17)
C3 C 0.6355(17) 0.1058(18) 0.0590(19)
C4 C 0.8960(17) 0.0707(17) 0.1214(16)
H1 H 0.7586(88) -0.0052(18) 0.270(11)
H2 H 0.6449(49) -0.0446(41) 0.285(12)
H3 H 0.721(12) -0.0401(46) 0.3799(27)
H4 H 0.806(12) 0.2562(53) -0.0790(17)
H5 H 0.8894(38) 0.3032(95) -0.0049(80)
H6 H 0.7766(92) 0.3479(56) -0.0050(81)
H7 H 0.6201(68) 0.123(10) -0.0117(45)
H8 H 0.5802(30) 0.1294(99) 0.1026(87)
H9 H 0.6430(46) 0.0323(20) 0.066(12)
H10 H 0.8671(18) 0.0038(30) 0.136(12)
H11 H 0.9397(73) 0.0913(68) 0.1779(82)
H12 H 0.9361(74) 0.0677(90) 0.0590(48)

loop_
_atom_type_symbol
_atom_type_radius_bond
C 0.68
H 0.23
In 1.63
N 0.68
Sn 1.46
